data_4072186
loop_
_publ_author_name
'Bouyahyi, Miloud'
'Grunova, Ekaterina'
'Marquet, Nicolas'
'Kirillov, Evgueni'
'Thomas, Christophe M.'
'Roisnel, Thierry'
'Carpentier, Jean-Fran\,cois'

_publ_section_title
;
 Aluminum Complexes of Fluorinated Dialkoxy-Diimino Salen-like Ligands:
 Syntheses, Structures, and Use in Ring-Opening Polymerization of Cyclic
 Esters
;
_journal_issue 22
_journal_name_full Organometallics
_journal_page_first 5815
_journal_paper_doi 10.1021/om800651z
_journal_volume 27
_journal_year 2008
_chemical_compound_source 'synthesis as described'
_chemical_formula_moiety 'C19 H23 Al1 F12 N2 O2'
_chemical_formula_sum 'C19 H23 Al F12 N2 O2'
_chemical_formula_weight 566.37
_chemical_name_systematic
;
 ?
;
_space_group_IT_number 2
_symmetry_cell_setting triclinic
_symmetry_Int_Tables_number 2
_symmetry_space_group_name_Hall '-P 1'
_symmetry_space_group_name_H-M 'P -1'
_atom_sites_solution_hydrogens geom
_atom_sites_solution_primary direct
_atom_sites_solution_secondary difmap
_audit_conform_dict_location ftp://ftp.iucr.org/pub/cif_core.dic
_audit_conform_dict_name cif_core.dic
_audit_conform_dict_version 2.3
_audit_creation_date 2007-01-11T17:52:17-00:00
_audit_creation_method 'WinGX routine CIF_UPDATE'
_cell_angle_alpha 102.211(3)
_cell_angle_beta 105.267(2)
_cell_angle_gamma 100.619(2)
_cell_formula_units_Z 2
_cell_length_a 8.0836(4)
_cell_length_b 10.2938(6)
_cell_length_c 15.0534(7)
_cell_measurement_reflns_used 6005
_cell_measurement_temperature 100(2)
_cell_measurement_theta_max 27.5
_cell_measurement_theta_min 2.2
_cell_measurement_wavelength 0.71073
_cell_volume 1142.17(11)
_computing_cell_refinement 'Bruker SMART'
_computing_data_collection 'Bruker SMART'
_computing_data_reduction 'Bruker SAINT'
_computing_molecular_graphics 'Ortep-3 for Windows (Farrugia, 1997)'
_computing_publication_material 'WinGX publication routines (Farrugia, 1999)'
_computing_structure_refinement 'SHELXL-97 (Sheldrick, 1997)'
_computing_structure_solution 'SIR97 (Altomare et al., 1999)'
_diffrn_ambient_temperature 100(2)
_diffrn_detector 'CCD plate'
_diffrn_measured_fraction_theta_full 0.983
_diffrn_measured_fraction_theta_max 0.983
_diffrn_measurement_device_type 'APEXII, Bruker-AXS'
_diffrn_measurement_method 'CCD rotation images, thin slices'
_diffrn_radiation_monochromator graphite
_diffrn_radiation_probe x-ray
_diffrn_radiation_type MoK\a
_diffrn_radiation_wavelength 0.71073
_diffrn_reflns_av_R_equivalents 0.0436
_diffrn_reflns_av_unetI/netI 0.0507
_diffrn_reflns_limit_h_max 10
_diffrn_reflns_limit_h_min -10
_diffrn_reflns_limit_k_max 13
_diffrn_reflns_limit_k_min -13
_diffrn_reflns_limit_l_max 19
_diffrn_reflns_limit_l_min -19
_diffrn_reflns_number 11432
_diffrn_reflns_theta_full 27.51
_diffrn_reflns_theta_max 27.51
_diffrn_reflns_theta_min 2.63
_exptl_absorpt_coefficient_mu 0.207
_exptl_absorpt_correction_T_max 0.949
_exptl_absorpt_correction_T_min 0.911
_exptl_absorpt_correction_type multi-scan
_exptl_absorpt_process_details
;
  [Sheldrick, G.M. (2002). SADABS Bruker AXS Inc., Madison, Wisconsin, USA]
;
_exptl_crystal_colour colorless
_exptl_crystal_density_diffrn 1.647
_exptl_crystal_density_method 'not measured'
_exptl_crystal_description prism
_exptl_crystal_F_000 576
_exptl_crystal_size_max 0.45
_exptl_crystal_size_mid 0.4
_exptl_crystal_size_min 0.25
_refine_diff_density_max 0.5
_refine_diff_density_min -0.321
_refine_diff_density_rms 0.062
_refine_ls_extinction_method none
_refine_ls_goodness_of_fit_ref 1.025
_refine_ls_hydrogen_treatment mixed
_refine_ls_matrix_type full
_refine_ls_number_parameters 331
_refine_ls_number_reflns 5172
_refine_ls_number_restraints 0
_refine_ls_restrained_S_all 1.025
_refine_ls_R_factor_all 0.047
_refine_ls_R_factor_gt 0.0415
_refine_ls_shift/su_max 0.002
_refine_ls_shift/su_mean 0
_refine_ls_structure_factor_coef Fsqd
_refine_ls_weighting_details 'calc w=1/[\s^2^(Fo^2^)+(0.0418P)^2^+0.8574P] where P=(Fo^2^+2Fc^2^)/3'
_refine_ls_weighting_scheme calc
_refine_ls_wR_factor_gt 0.1082
_refine_ls_wR_factor_ref 0.1124
_reflns_number_gt 4572
_reflns_number_total 5172
_reflns_threshold_expression >2sigma(I)
_cod_data_source_file om800651z_si_004.cif
_cod_data_source_block job
_cod_original_cell_volume 1142.17(10)
_cod_database_code 4072186

loop_
_symmetry_equiv_pos_as_xyz
'x, y, z'
'-x, -y, -z'

loop_
_atom_site_label
_atom_site_type_symbol
_atom_site_fract_x
_atom_site_fract_y
_atom_site_fract_z
_atom_site_U_iso_or_equiv
_atom_site_adp_type
_atom_site_occupancy
_atom_site_calc_flag
_atom_site_refinement_flags
Al1 Al 0.28963(6) 0.17152(5) 0.71385(3) 0.01156(12) Uani 1 d .
O1 O 0.51601(14) 0.19923(12) 0.79284(8) 0.0140(2) Uani 1 d .
C1 C 0.5758(2) 0.27021(17) 0.88771(11) 0.0150(3) Uani 1 d .
C2 C 0.7204(2) 0.4024(2) 0.90345(12) 0.0227(4) Uani 1 d .
F2A F 0.65036(15) 0.49337(12) 0.86486(8) 0.0307(3) Uani 1 d .
F2B F 0.80296(14) 0.46692(13) 0.99709(8) 0.0323(3) Uani 1 d .
F2C F 0.84573(14) 0.37673(13) 0.86447(8) 0.0331(3) Uani 1 d .
C3 C 0.6581(2) 0.1783(2) 0.94623(12) 0.0222(4) Uani 1 d .
F3A F 0.54805(16) 0.05351(12) 0.92136(8) 0.0301(3) Uani 1 d .
F3B F 0.69451(17) 0.22821(14) 1.04118(7) 0.0357(3) Uani 1 d .
F3C F 0.81112(15) 0.15989(14) 0.93265(8) 0.0347(3) Uani 1 d .
C4 C 0.4291(2) 0.31336(16) 0.92694(11) 0.0143(3) Uani 1 d .
H4A H 0.4796 0.3559 0.9969 0.017 Uiso 1 calc R
H4B H 0.3868 0.383 0.897 0.017 Uiso 1 calc R
C5 C 0.2735(2) 0.19169(16) 0.90689(11) 0.0137(3) Uani 1 d .
C6 C 0.2262(2) 0.16677(19) 0.99297(12) 0.0208(4) Uani 1 d .
H6A H 0.1239 0.0871 0.9725 0.031 Uiso 1 calc R
H6B H 0.1965 0.248 1.0256 0.031 Uiso 1 calc R
H6C H 0.3273 0.149 1.0369 0.031 Uiso 1 calc R
N7 N 0.19946(17) 0.12496(14) 0.81865(9) 0.0130(3) Uani 1 d .
C8 C 0.0394(2) 0.00765(17) 0.77160(12) 0.0171(3) Uani 1 d .
H8 H 0.073(4) -0.060(3) 0.721(2) 0.05 Uiso 1 d .
C9 C -0.0397(2) -0.08420(17) 0.82453(12) 0.0192(3) Uani 1 d .
H9A H -0.0816 -0.0296 0.8726 0.023 Uiso 1 calc R
H9B H 0.0514 -0.1245 0.8584 0.023 Uiso 1 calc R
C10 C -0.1953(2) -0.19887(18) 0.75221(13) 0.0217(4) Uani 1 d .
H10A H -0.1499 -0.2596 0.7093 0.026 Uiso 1 calc R
H10B H -0.2529 -0.2549 0.7869 0.026 Uiso 1 calc R
O2 O 0.31922(15) 0.34320(12) 0.70713(8) 0.0164(2) Uani 1 d .
C11 C 0.2270(2) 0.40776(16) 0.64828(11) 0.0146(3) Uani 1 d .
C12 C 0.3419(2) 0.44921(17) 0.58600(12) 0.0181(3) Uani 1 d .
F12A F 0.50406(14) 0.52638(11) 0.63809(8) 0.0244(2) Uani 1 d .
F12B F 0.36248(14) 0.33701(11) 0.53101(8) 0.0284(3) Uani 1 d .
F12C F 0.26881(16) 0.51892(14) 0.52702(9) 0.0372(3) Uani 1 d .
C13 C 0.2040(2) 0.53727(19) 0.71202(14) 0.0234(4) Uani 1 d .
F13A F 0.12102(19) 0.61258(13) 0.66131(10) 0.0430(3) Uani 1 d .
F13B F 0.10622(17) 0.50136(13) 0.76628(9) 0.0381(3) Uani 1 d .
F13C F 0.35742(16) 0.62109(12) 0.77159(9) 0.0329(3) Uani 1 d .
C14 C 0.0432(2) 0.31794(17) 0.57920(11) 0.0159(3) Uani 1 d .
H14A H -0.0241 0.3779 0.5501 0.019 Uiso 1 calc R
H14B H 0.0613 0.2514 0.5269 0.019 Uiso 1 calc R
C15 C -0.0661(2) 0.23971(16) 0.62808(11) 0.0133(3) Uani 1 d .
C16 C -0.2448(2) 0.26591(18) 0.62197(12) 0.0188(3) Uani 1 d .
H16A H -0.3034 0.2097 0.6554 0.028 Uiso 1 calc R
H16B H -0.3174 0.2418 0.5546 0.028 Uiso 1 calc R
H16C H -0.2305 0.3633 0.6519 0.028 Uiso 1 calc R
N17 N 0.00313(17) 0.15580(13) 0.66786(9) 0.0126(3) Uani 1 d .
C18 C -0.0962(2) 0.06850(17) 0.71359(12) 0.0170(3) Uani 1 d .
H18 H -0.138(4) 0.129(3) 0.762(2) 0.05 Uiso 1 d .
C19 C -0.2499(2) -0.04639(17) 0.64208(12) 0.0175(3) Uani 1 d .
H19A H -0.341 -0.0062 0.608 0.021 Uiso 1 calc R
H19B H -0.2068 -0.0997 0.5941 0.021 Uiso 1 calc R
C20 C -0.3323(2) -0.14177(19) 0.69216(13) 0.0226(4) Uani 1 d .
H20A H -0.4258 -0.219 0.6436 0.027 Uiso 1 calc R
H20B H -0.3888 -0.0909 0.734 0.027 Uiso 1 calc R
C31 C 0.2789(2) 0.01703(17) 0.60795(11) 0.0172(3) Uani 1 d .
H31A H 0.2622 -0.0684 0.6273 0.026 Uiso 1 calc R
H31B H 0.3898 0.0334 0.5923 0.026 Uiso 1 calc R
H31C H 0.1793 0.0092 0.5516 0.026 Uiso 1 calc R

loop_
_atom_site_aniso_label
_atom_site_aniso_U_11
_atom_site_aniso_U_22
_atom_site_aniso_U_33
_atom_site_aniso_U_23
_atom_site_aniso_U_13
_atom_site_aniso_U_12
Al1 0.0105(2) 0.0125(2) 0.0102(2) 0.00292(17) 0.00211(17) 0.00135(17)
O1 0.0113(5) 0.0174(6) 0.0108(5) 0.0013(4) 0.0018(4) 0.0032(4)
C1 0.0112(7) 0.0191(8) 0.0123(7) 0.0012(6) 0.0021(6) 0.0042(6)
C2 0.0136(8) 0.0291(9) 0.0176(8) -0.0028(7) 0.0036(6) -0.0006(7)
F2A 0.0274(6) 0.0224(6) 0.0352(6) 0.0067(5) 0.0072(5) -0.0053(5)
F2B 0.0183(5) 0.0414(7) 0.0203(5) -0.0091(5) 0.0009(4) -0.0053(5)
F2C 0.0162(5) 0.0435(7) 0.0296(6) -0.0052(5) 0.0114(4) -0.0047(5)
C3 0.0195(8) 0.0339(10) 0.0152(8) 0.0045(7) 0.0043(6) 0.0157(7)
F3A 0.0350(6) 0.0298(6) 0.0316(6) 0.0168(5) 0.0082(5) 0.0166(5)
F3B 0.0438(7) 0.0551(8) 0.0120(5) 0.0065(5) 0.0032(5) 0.0327(6)
F3C 0.0242(6) 0.0566(8) 0.0298(6) 0.0102(6) 0.0084(5) 0.0278(6)
C4 0.0136(7) 0.0150(7) 0.0122(7) 0.0012(6) 0.0023(6) 0.0040(6)
C5 0.0116(7) 0.0164(7) 0.0145(7) 0.0051(6) 0.0038(6) 0.0062(6)
C6 0.0207(8) 0.0274(9) 0.0134(7) 0.0050(7) 0.0070(6) 0.0025(7)
N7 0.0112(6) 0.0139(6) 0.0137(6) 0.0047(5) 0.0030(5) 0.0029(5)
C8 0.0145(7) 0.0175(8) 0.0169(7) 0.0063(6) 0.0027(6) -0.0004(6)
C9 0.0224(8) 0.0159(8) 0.0188(8) 0.0081(6) 0.0043(7) 0.0032(7)
C10 0.0209(8) 0.0169(8) 0.0290(9) 0.0118(7) 0.0082(7) 0.0015(7)
O2 0.0137(5) 0.0147(5) 0.0175(5) 0.0073(4) -0.0002(4) -0.0001(4)
C11 0.0140(7) 0.0131(7) 0.0165(7) 0.0054(6) 0.0043(6) 0.0024(6)
C12 0.0152(8) 0.0171(8) 0.0229(8) 0.0093(6) 0.0056(6) 0.0023(6)
F12A 0.0165(5) 0.0198(5) 0.0335(6) 0.0073(4) 0.0079(4) -0.0035(4)
F12B 0.0244(6) 0.0266(6) 0.0319(6) -0.0013(5) 0.0170(5) 0.0000(5)
F12C 0.0275(6) 0.0555(8) 0.0483(7) 0.0430(7) 0.0175(5) 0.0166(6)
C13 0.0232(9) 0.0189(8) 0.0285(9) 0.0049(7) 0.0098(7) 0.0053(7)
F13A 0.0518(8) 0.0303(7) 0.0534(8) 0.0118(6) 0.0144(7) 0.0286(6)
F13B 0.0390(7) 0.0337(7) 0.0380(7) -0.0053(5) 0.0260(6) -0.0021(5)
F13C 0.0303(6) 0.0196(5) 0.0377(6) -0.0075(5) 0.0106(5) -0.0025(5)
C14 0.0125(7) 0.0183(8) 0.0173(7) 0.0094(6) 0.0031(6) 0.0024(6)
C15 0.0116(7) 0.0143(7) 0.0117(7) 0.0028(6) 0.0022(5) 0.0007(6)
C16 0.0140(8) 0.0227(8) 0.0231(8) 0.0110(7) 0.0060(6) 0.0073(6)
N17 0.0115(6) 0.0127(6) 0.0124(6) 0.0037(5) 0.0028(5) 0.0014(5)
C18 0.0146(7) 0.0170(8) 0.0193(8) 0.0083(6) 0.0048(6) 0.0013(6)
C19 0.0147(7) 0.0162(8) 0.0183(8) 0.0054(6) 0.0016(6) 0.0002(6)
C20 0.0181(8) 0.0208(9) 0.0242(8) 0.0073(7) 0.0038(7) -0.0031(7)
C31 0.0137(7) 0.0202(8) 0.0145(7) 0.0014(6) 0.0031(6) 0.0024(6)

loop_
_atom_type_symbol
_atom_type_description
_atom_type_scat_dispersion_real
_atom_type_scat_dispersion_imag
_atom_type_scat_source
C C 0.0033 0.0016 'International Tables Vol C Tables 4.2.6.8 and 6.1.1.4'
H H 0 0 'International Tables Vol C Tables 4.2.6.8 and 6.1.1.4'
N N 0.0061 0.0033 'International Tables Vol C Tables 4.2.6.8 and 6.1.1.4'
O O 0.0106 0.006 'International Tables Vol C Tables 4.2.6.8 and 6.1.1.4'
F F 0.0171 0.0103 'International Tables Vol C Tables 4.2.6.8 and 6.1.1.4'
Al Al 0.0645 0.0514 'International Tables Vol C Tables 4.2.6.8 and 6.1.1.4'

loop_
_geom_angle_atom_site_label_1
_geom_angle_atom_site_label_2
_geom_angle_atom_site_label_3
_geom_angle
O2 Al1 O1 94.45(5)
O2 Al1 C31 123.30(7)
O1 Al1 C31 100.78(6)
O2 Al1 N7 117.50(6)
O1 Al1 N7 88.47(5)
C31 Al1 N7 117.20(7)
O2 Al1 N17 86.63(5)
O1 Al1 N17 159.99(5)
C31 Al1 N17 95.22(6)
N7 Al1 N17 73.46(5)
C1 O1 Al1 124.20(10)
O1 C1 C3 108.48(13)
O1 C1 C2 109.32(13)
C3 C1 C2 109.07(14)
O1 C1 C4 113.90(13)
C3 C1 C4 108.06(13)
C2 C1 C4 107.92(13)
F2C C2 F2A 107.28(15)
F2C C2 F2B 107.07(14)
F2A C2 F2B 106.30(15)
F2C C2 C1 112.34(15)
F2A C2 C1 111.21(14)
F2B C2 C1 112.29(15)
F3A C3 F3B 106.53(15)
F3A C3 F3C 106.67(15)
F3B C3 F3C 106.14(14)
F3A C3 C1 110.79(14)
F3B C3 C1 113.51(15)
F3C C3 C1 112.74(15)
C5 C4 C1 111.77(13)
C5 C4 H4A 109.3
C1 C4 H4A 109.3
C5 C4 H4B 109.3
C1 C4 H4B 109.3
H4A C4 H4B 107.9
N7 C5 C6 128.85(15)
N7 C5 C4 115.41(14)
C6 C5 C4 115.73(14)
C5 C6 H6A 109.5
C5 C6 H6B 109.5
H6A C6 H6B 109.5
C5 C6 H6C 109.5
H6A C6 H6C 109.5
H6B C6 H6C 109.5
C5 N7 C8 130.68(14)
C5 N7 Al1 122.59(11)
C8 N7 Al1 106.72(10)
N7 C8 C9 123.67(14)
N7 C8 C18 104.11(13)
C9 C8 C18 112.87(14)
N7 C8 H8 105.5(16)
C9 C8 H8 103.8(16)
C18 C8 H8 105.4(16)
C8 C9 C10 108.99(14)
C8 C9 H9A 109.9
C10 C9 H9A 109.9
C8 C9 H9B 109.9
C10 C9 H9B 109.9
H9A C9 H9B 108.3
C20 C10 C9 111.88(14)
C20 C10 H10A 109.2
C9 C10 H10A 109.2
C20 C10 H10B 109.2
C9 C10 H10B 109.2
H10A C10 H10B 107.9
C11 O2 Al1 134.11(10)
O2 C11 C13 107.69(13)
O2 C11 C12 106.75(13)
C13 C11 C12 110.04(14)
O2 C11 C14 114.83(13)
C13 C11 C14 109.90(14)
C12 C11 C14 107.55(13)
F12A C12 F12B 106.72(14)
F12A C12 F12C 107.21(14)
F12B C12 F12C 106.89(15)
F12A C12 C11 112.80(14)
F12B C12 C11 110.07(13)
F12C C12 C11 112.80(14)
F13C C13 F13B 106.80(15)
F13C C13 F13A 106.80(15)
F13B C13 F13A 106.83(16)
F13C C13 C11 113.15(15)
F13B C13 C11 109.96(15)
F13A C13 C11 112.92(15)
C15 C14 C11 113.33(13)
C15 C14 H14A 108.9
C11 C14 H14A 108.9
C15 C14 H14B 108.9
C11 C14 H14B 108.9
H14A C14 H14B 107.7
N17 C15 C16 127.31(15)
N17 C15 C14 116.00(14)
C16 C15 C14 116.67(14)
C15 C16 H16A 109.5
C15 C16 H16B 109.5
H16A C16 H16B 109.5
C15 C16 H16C 109.5
H16A C16 H16C 109.5
H16B C16 H16C 109.5
C15 N17 C18 120.58(14)
C15 N17 Al1 123.69(11)
C18 N17 Al1 113.14(10)
N17 C18 C19 113.52(13)
N17 C18 C8 105.72(13)
C19 C18 C8 109.94(14)
N17 C18 H18 109.6(16)
C19 C18 H18 111.2(16)
C8 C18 H18 106.5(16)
C20 C19 C18 111.02(13)
C20 C19 H19A 109.4
C18 C19 H19A 109.4
C20 C19 H19B 109.4
C18 C19 H19B 109.4
H19A C19 H19B 108
C19 C20 C10 112.02(14)
C19 C20 H20A 109.2
C10 C20 H20A 109.2
C19 C20 H20B 109.2
C10 C20 H20B 109.2
H20A C20 H20B 107.9
Al1 C31 H31A 109.5
Al1 C31 H31B 109.5
H31A C31 H31B 109.5
Al1 C31 H31C 109.5
H31A C31 H31C 109.5
H31B C31 H31C 109.5

loop_
_geom_bond_atom_site_label_1
_geom_bond_atom_site_label_2
_geom_bond_distance
Al1 O2 1.7672(12)
Al1 O1 1.8337(12)
Al1 C31 1.9702(17)
Al1 N7 2.0115(14)
Al1 N17 2.1998(14)
O1 C1 1.3682(18)
C1 C3 1.546(2)
C1 C2 1.551(2)
C1 C4 1.551(2)
C2 F2C 1.337(2)
C2 F2A 1.337(2)
C2 F2B 1.3486(19)
C3 F3A 1.335(2)
C3 F3B 1.344(2)
C3 F3C 1.346(2)
C4 C5 1.517(2)
C4 H4A 0.99
C4 H4B 0.99
C5 N7 1.280(2)
C5 C6 1.502(2)
C6 H6A 0.98
C6 H6B 0.98
C6 H6C 0.98
N7 C8 1.488(2)
C8 C9 1.517(2)
C8 C18 1.529(2)
C8 H8 1.04(3)
C9 C10 1.533(2)
C9 H9A 0.99
C9 H9B 0.99
C10 C20 1.525(3)
C10 H10A 0.99
C10 H10B 0.99
O2 C11 1.3661(19)
C11 C13 1.542(2)
C11 C12 1.551(2)
C11 C14 1.555(2)
C12 F12A 1.3324(19)
C12 F12B 1.336(2)
C12 F12C 1.342(2)
C13 F13C 1.334(2)
C13 F13B 1.338(2)
C13 F13A 1.344(2)
C14 C15 1.517(2)
C14 H14A 0.99
C14 H14B 0.99
C15 N17 1.280(2)
C15 C16 1.501(2)
C16 H16A 0.98
C16 H16B 0.98
C16 H16C 0.98
N17 C18 1.488(2)
C18 C19 1.522(2)
C18 H18 1.02(3)
C19 C20 1.521(2)
C19 H19A 0.99
C19 H19B 0.99
C20 H20A 0.99
C20 H20B 0.99
C31 H31A 0.98
C31 H31B 0.98
C31 H31C 0.98

loop_
_geom_torsion_atom_site_label_1
_geom_torsion_atom_site_label_2
_geom_torsion_atom_site_label_3
_geom_torsion_atom_site_label_4
_geom_torsion
O2 Al1 O1 C1 73.00(13)
C31 Al1 O1 C1 -161.88(12)
N7 Al1 O1 C1 -44.47(13)
N17 Al1 O1 C1 -19.4(2)
Al1 O1 C1 C3 126.61(12)
Al1 O1 C1 C2 -114.56(13)
Al1 O1 C1 C4 6.23(19)
O1 C1 C2 F2C -50.30(19)
C3 C1 C2 F2C 68.16(18)
C4 C1 C2 F2C -174.68(14)
O1 C1 C2 F2A 69.95(17)
C3 C1 C2 F2A -171.58(13)
C4 C1 C2 F2A -54.42(17)
O1 C1 C2 F2B -171.06(14)
C3 C1 C2 F2B -52.60(19)
C4 C1 C2 F2B 64.56(18)
O1 C1 C3 F3A -49.73(18)
C2 C1 C3 F3A -168.72(14)
C4 C1 C3 F3A 74.21(17)
O1 C1 C3 F3B -169.54(14)
C2 C1 C3 F3B 71.48(18)
C4 C1 C3 F3B -45.59(19)
O1 C1 C3 F3C 69.73(18)
C2 C1 C3 F3C -49.25(19)
C4 C1 C3 F3C -166.32(14)
O1 C1 C4 C5 53.47(18)
C3 C1 C4 C5 -67.14(16)
C2 C1 C4 C5 175.04(13)
C1 C4 C5 N7 -56.96(18)
C1 C4 C5 C6 123.64(15)
C6 C5 N7 C8 3.7(3)
C4 C5 N7 C8 -175.61(15)
C6 C5 N7 Al1 -177.75(14)
C4 C5 N7 Al1 2.9(2)
O2 Al1 N7 C5 -53.29(15)
O1 Al1 N7 C5 40.93(13)
C31 Al1 N7 C5 142.27(13)
N17 Al1 N7 C5 -130.36(14)
O2 Al1 N7 C8 125.56(10)
O1 Al1 N7 C8 -140.22(10)
C31 Al1 N7 C8 -38.87(12)
N17 Al1 N7 C8 48.49(10)
C5 N7 C8 C9 -18.7(3)
Al1 N7 C8 C9 162.58(14)
C5 N7 C8 C18 111.75(18)
Al1 N7 C8 C18 -66.97(13)
N7 C8 C9 C10 -176.35(15)
C18 C8 C9 C10 56.87(19)
C8 C9 C10 C20 -54.8(2)
O1 Al1 O2 C11 164.91(15)
C31 Al1 O2 C11 58.91(17)
N7 Al1 O2 C11 -104.50(15)
N17 Al1 O2 C11 -35.12(15)
Al1 O2 C11 C13 131.89(14)
Al1 O2 C11 C12 -109.96(15)
Al1 O2 C11 C14 9.1(2)
O2 C11 C12 F12A -55.92(18)
C13 C11 C12 F12A 60.68(18)
C14 C11 C12 F12A -179.63(13)
O2 C11 C12 F12B 63.15(17)
C13 C11 C12 F12B 179.75(14)
C14 C11 C12 F12B -60.56(17)
O2 C11 C12 F12C -177.57(14)
C13 C11 C12 F12C -60.97(19)
C14 C11 C12 F12C 58.72(18)
O2 C11 C13 F13C 55.87(19)
C12 C11 C13 F13C -60.13(19)
C14 C11 C13 F13C -178.39(14)
O2 C11 C13 F13B -63.45(18)
C12 C11 C13 F13B -179.45(14)
C14 C11 C13 F13B 62.30(18)
O2 C11 C13 F13A 177.34(14)
C12 C11 C13 F13A 61.34(19)
C14 C11 C13 F13A -56.92(19)
O2 C11 C14 C15 46.39(19)
C13 C11 C14 C15 -75.19(17)
C12 C11 C14 C15 165.03(13)
C11 C14 C15 N17 -59.74(19)
C11 C14 C15 C16 122.04(15)
C16 C15 N17 C18 1.1(2)
C14 C15 N17 C18 -176.89(13)
C16 C15 N17 Al1 -159.36(13)
C14 C15 N17 Al1 22.64(19)
O2 Al1 N17 C15 17.82(13)
O1 Al1 N17 C15 111.58(18)
C31 Al1 N17 C15 -105.33(13)
N7 Al1 N17 C15 137.82(14)
O2 Al1 N17 C18 -143.94(11)
O1 Al1 N17 C18 -50.2(2)
C31 Al1 N17 C18 92.91(11)
N7 Al1 N17 C18 -23.94(10)
C15 N17 C18 C19 71.73(19)
Al1 N17 C18 C19 -125.87(12)
C15 N17 C18 C8 -167.68(14)
Al1 N17 C18 C8 -5.28(15)
N7 C8 C18 N17 42.81(16)
C9 C8 C18 N17 179.39(13)
N7 C8 C18 C19 165.71(13)
C9 C8 C18 C19 -57.70(19)
N17 C18 C19 C20 173.33(14)
C8 C18 C19 C20 55.14(19)
C18 C19 C20 C10 -54.8(2)
C9 C10 C20 C19 55.0(2)
